data_4125331
loop_
_publ_author_name
'Goulet-Hanssens, Alexis'
'Utecht, Manuel'
'Mutruc, Dragos'
'Titov, Evgenii'
'Schwarz, Jutta'
'Grubert, Lutz'
'Bl\'eger, David'
'Saalfrank, Peter'
'Hecht, Stefan'

_publ_section_title
;
 Electrocatalytic Z \\rightarrow E Isomerization of Azobenzenes.
;
_journal_issue 1
_journal_name_full 'Journal of the American Chemical Society'
_journal_page_first 335
_journal_page_last 341
_journal_paper_doi 10.1021/jacs.6b10822
_journal_volume 139
_journal_year 2017
_chemical_formula_sum 'C34 H41 N4 O3'
_chemical_formula_weight 553.71
_chemical_name_systematic
;
 ?
;
_space_group_crystal_system triclinic
_space_group_IT_number 2
_space_group_name_Hall '-P 1'
_space_group_name_H-M_alt 'P -1'
_symmetry_space_group_name_Hall '-P 1'
_symmetry_space_group_name_H-M 'P -1'
_atom_sites_solution_hydrogens geom
_audit_creation_method SHELXL-2013
_cell_angle_alpha 96.201(2)
_cell_angle_beta 94.663(3)
_cell_angle_gamma 90.016(2)
_cell_formula_units_Z 4
_cell_length_a 8.3954(8)
_cell_length_b 12.6294(12)
_cell_length_c 29.103(3)
_cell_measurement_reflns_used 3021
_cell_measurement_temperature 100(2)
_cell_measurement_theta_max 21.43
_cell_measurement_theta_min 2.47
_cell_volume 3057.4(5)
_computing_cell_refinement 'Bruker SAINT'
_computing_data_collection 'Bruker APEX2'
_computing_data_reduction 'Bruker SAINT'
_computing_structure_refinement 'SHELXL-2013 (Sheldrick 2013)'
_computing_structure_solution 'SHELXS-97 (Sheldrick 2008)'
_diffrn_ambient_temperature 100(2)
_diffrn_measured_fraction_theta_full 0.584
_diffrn_measured_fraction_theta_max 0.587
_diffrn_measurement_device_type 'Bruker D8 VENTURE'
_diffrn_measurement_method '\f and \w scans'
_diffrn_radiation_type MoK\a
_diffrn_radiation_wavelength 0.71073
_diffrn_reflns_av_R_equivalents 0.0419
_diffrn_reflns_av_unetI/netI 0.0617
_diffrn_reflns_Laue_measured_fraction_full 0.584
_diffrn_reflns_Laue_measured_fraction_max 0.587
_diffrn_reflns_limit_h_max 10
_diffrn_reflns_limit_h_min -9
_diffrn_reflns_limit_k_max 14
_diffrn_reflns_limit_k_min -14
_diffrn_reflns_limit_l_max 34
_diffrn_reflns_limit_l_min -34
_diffrn_reflns_number 21090
_diffrn_reflns_point_group_measured_fraction_full 0.584
_diffrn_reflns_point_group_measured_fraction_max 0.587
_diffrn_reflns_theta_full 25.242
_diffrn_reflns_theta_max 25.204
_diffrn_reflns_theta_min 2.264
_diffrn_source Incoatec
_exptl_absorpt_coefficient_mu 0.078
_exptl_absorpt_correction_T_max .7452
_exptl_absorpt_correction_T_min .7012
_exptl_absorpt_correction_type multi-scan
_exptl_absorpt_process_details SADABS
_exptl_crystal_colour yellow
_exptl_crystal_density_diffrn 1.203
_exptl_crystal_description fragment
_exptl_crystal_F_000 1188
_exptl_crystal_size_max 0.240
_exptl_crystal_size_mid 0.180
_exptl_crystal_size_min 0.030
_refine_diff_density_max 0.459
_refine_diff_density_min -0.369
_refine_diff_density_rms 0.061
_refine_ls_extinction_method none
_refine_ls_goodness_of_fit_ref 1.029
_refine_ls_hydrogen_treatment constr
_refine_ls_matrix_type full
_refine_ls_number_parameters 745
_refine_ls_number_reflns 6454
_refine_ls_number_restraints 0
_refine_ls_restrained_S_all 1.029
_refine_ls_R_factor_all 0.1205
_refine_ls_R_factor_gt 0.0729
_refine_ls_shift/su_max 0.007
_refine_ls_shift/su_mean 0.000
_refine_ls_structure_factor_coef Fsqd
_refine_ls_weighting_details 'w=1/[\s^2^(Fo^2^)+(0.0849P)^2^+6.5760P] where P=(Fo^2^+2Fc^2^)/3'
_refine_ls_weighting_scheme calc
_refine_ls_wR_factor_gt 0.1744
_refine_ls_wR_factor_ref 0.1983
_reflns_Friedel_coverage 0.000
_reflns_number_gt 4206
_reflns_number_total 6454
_reflns_threshold_expression 'I > 2\s(I)'
_cod_data_source_file ja6b10822_si_002.cif
_cod_data_source_block new
_cod_depositor_comments 'Adding full bibliography for 4125331.cif.'
_cod_database_code 4125331
_shelx_space_group_comment
;
The symmetry employed for this shelxl refinement is uniquely defined
by the following loop, which should always be used as a source of
symmetry information in preference to the above space-group names.
They are only intended as comments.
;
_shelx_estimated_absorpt_t_min 0.982
_shelx_estimated_absorpt_t_max 0.998
_shelxl_version_number 2013-4

loop_
_space_group_symop_operation_xyz
'x, y, z'
'-x, -y, -z'

loop_
_atom_site_label
_atom_site_type_symbol
_atom_site_fract_x
_atom_site_fract_y
_atom_site_fract_z
_atom_site_U_iso_or_equiv
_atom_site_adp_type
_atom_site_occupancy
_atom_site_site_symmetry_order
_atom_site_calc_flag
_atom_site_refinement_flags_posn
_atom_site_refinement_flags_adp
O1 O 0.1856(4) 0.2498(2) 0.11404(12) 0.0250(8) Uani 1 1 d . .
O2 O 0.4797(4) 0.5351(3) 0.28615(12) 0.0285(9) Uani 1 1 d . .
O3 O 0.5509(4) 0.1267(2) 0.24655(12) 0.0266(9) Uani 1 1 d . .
N1 N 0.3794(5) 0.3158(3) 0.07543(16) 0.0204(12) Uani 1 1 d . .
N2 N 1.0046(6) 0.4683(4) 0.06317(19) 0.0305(14) Uani 1 1 d . .
N3 N 1.0742(5) 0.5169(3) 0.09875(17) 0.0301(11) Uani 1 1 d . .
N4 N 0.6855(5) 0.5852(3) 0.24798(14) 0.0228(10) Uani 1 1 d . .
C1 C 0.3220(6) 0.2870(4) 0.11453(16) 0.0189(11) Uani 1 1 d . .
C2 C 0.5399(6) 0.3550(4) 0.07253(19) 0.0196(14) Uani 1 1 d . .
C3 C 0.6686(6) 0.2905(4) 0.08120(18) 0.0266(12) Uani 1 1 d . .
H3 H 0.6523 0.2208 0.0895 0.032 Uiso 1 1 calc R U
C4 C 0.8215(6) 0.3276(4) 0.07777(18) 0.0296(13) Uani 1 1 d . .
H4 H 0.9116 0.2844 0.0840 0.035 Uiso 1 1 calc R U
C5 C 0.8409(7) 0.4292(5) 0.06499(19) 0.0247(15) Uani 1 1 d . .
C6 C 0.9835(6) 0.5351(4) 0.1399(2) 0.0253(13) Uani 1 1 d . .
C7 C 0.9049(6) 0.6302(4) 0.1472(2) 0.0299(13) Uani 1 1 d . .
H7 H 0.9176 0.6843 0.1275 0.036 Uiso 1 1 calc R U
C8 C 0.8075(6) 0.6466(4) 0.18320(17) 0.0244(12) Uani 1 1 d . .
H8 H 0.7513 0.7116 0.1879 0.029 Uiso 1 1 calc R U
C9 C 0.7917(6) 0.5685(4) 0.21248(17) 0.0213(11) Uani 1 1 d . .
C10 C 0.5688(6) 0.5145(4) 0.25510(18) 0.0228(12) Uani 1 1 d . .
C11 C 0.5473(5) 0.4096(4) 0.22621(16) 0.0172(11) Uani 1 1 d . .
C12 C 0.5738(6) 0.3195(4) 0.24869(17) 0.0218(12) Uani 1 1 d . .
H12 H 0.6230 0.3262 0.2794 0.026 Uiso 1 1 calc R U
C13 C 0.5295(5) 0.2195(4) 0.22696(15) 0.0174(11) Uani 1 1 d . .
C14 C 0.6370(6) 0.1344(4) 0.29169(17) 0.0254(12) Uani 1 1 d . .
H14 H 0.6763 0.1987 0.3088 0.030 Uiso 1 1 calc R U
C15 C 0.6552(6) 0.0255(4) 0.30748(16) 0.0232(12) Uani 1 1 d . .
H15A H 0.7142 -0.0204 0.2850 0.028 Uiso 1 1 calc R U
H15B H 0.5482 -0.0068 0.3084 0.028 Uiso 1 1 calc R U
C16 C 0.7442(6) 0.0306(4) 0.35508(18) 0.0235(13) Uani 1 1 d . .
H16A H 0.6871 0.0794 0.3770 0.028 Uiso 1 1 calc R U
H16B H 0.8521 0.0610 0.3536 0.028 Uiso 1 1 calc R U
C17 C 0.7610(7) -0.0769(4) 0.3738(2) 0.0221(14) Uani 1 1 d . .
H17A H 0.6529 -0.1074 0.3749 0.027 Uiso 1 1 calc R U
H17B H 0.8185 -0.1253 0.3519 0.027 Uiso 1 1 calc R U
C18 C 0.8482(7) -0.0740(4) 0.4214(2) 0.0221(14) Uani 1 1 d . .
H18A H 0.7836 -0.0330 0.4440 0.027 Uiso 1 1 calc R U
H18B H 0.9507 -0.0352 0.4214 0.027 Uiso 1 1 calc R U
C19 C 0.8830(7) -0.1821(4) 0.43777(19) 0.0200(14) Uani 1 1 d . .
H19A H 0.7806 -0.2213 0.4373 0.024 Uiso 1 1 calc R U
H19B H 0.9490 -0.2226 0.4154 0.024 Uiso 1 1 calc R U
C20 C 0.9675(7) -0.1803(4) 0.4854(2) 0.0221(14) Uani 1 1 d . .
H20A H 0.9048 -0.1370 0.5078 0.027 Uiso 1 1 calc R U
H20B H 1.0731 -0.1452 0.4857 0.027 Uiso 1 1 calc R U
C21 C 0.9917(6) -0.2904(4) 0.50127(19) 0.0241(15) Uani 1 1 d . .
H21A H 0.8859 -0.3249 0.5014 0.029 Uiso 1 1 calc R U
H21B H 1.0527 -0.3339 0.4785 0.029 Uiso 1 1 calc R U
C22 C 1.0791(7) -0.2900(4) 0.5489(2) 0.0244(15) Uani 1 1 d . .
H22A H 1.0151 -0.2501 0.5721 0.029 Uiso 1 1 calc R U
H22B H 1.1825 -0.2520 0.5494 0.029 Uiso 1 1 calc R U
C23 C 1.1104(7) -0.4016(5) 0.5631(2) 0.0237(15) Uani 1 1 d . .
H23A H 1.0064 -0.4374 0.5647 0.028 Uiso 1 1 calc R U
H23B H 1.1670 -0.4430 0.5387 0.028 Uiso 1 1 calc R U
C24 C 1.2081(7) -0.4041(5) 0.6093(2) 0.0296(16) Uani 1 1 d . .
H24A H 1.3132 -0.3698 0.6076 0.035 Uiso 1 1 calc R U
H24B H 1.1527 -0.3620 0.6338 0.035 Uiso 1 1 calc R U
C25 C 1.2346(7) -0.5155(5) 0.6228(2) 0.0419(18) Uani 1 1 d . .
H25A H 1.1332 -0.5451 0.6303 0.063 Uiso 1 1 calc R U
H25B H 1.3123 -0.5130 0.6499 0.063 Uiso 1 1 calc R U
H25C H 1.2755 -0.5606 0.5968 0.063 Uiso 1 1 calc R U
C26 C 0.4497(5) 0.2114(4) 0.18268(17) 0.0201(11) Uani 1 1 d . .
H26 H 0.4129 0.1437 0.1683 0.024 Uiso 1 1 calc R U
C27 C 0.4238(6) 0.3005(4) 0.15952(19) 0.0174(11) Uani 1 1 d . .
C28 C 0.4758(6) 0.4023(5) 0.1808(2) 0.0206(17) Uani 1 1 d . .
H28 H 0.4626 0.4636 0.1647 0.025 Uiso 1 1 calc R U
C29 C 0.6863(6) 0.6895(4) 0.27638(18) 0.0271(12) Uani 1 1 d . .
H29A H 0.6148 0.7382 0.2608 0.041 Uiso 1 1 calc R U
H29B H 0.7951 0.7191 0.2803 0.041 Uiso 1 1 calc R U
H29C H 0.6497 0.6803 0.3068 0.041 Uiso 1 1 calc R U
C30 C 0.8825(6) 0.4765(4) 0.20714(18) 0.0245(12) Uani 1 1 d . .
H30 H 0.8783 0.4252 0.2286 0.029 Uiso 1 1 calc R U
C31 C 0.9795(7) 0.4590(5) 0.1705(3) 0.0300(19) Uani 1 1 d . .
H31 H 1.0414 0.3962 0.1666 0.036 Uiso 1 1 calc R U
C32 C 0.7122(7) 0.4920(4) 0.0548(2) 0.0320(14) Uani 1 1 d . .
H32 H 0.7277 0.5608 0.0455 0.038 Uiso 1 1 calc R U
C33 C 0.5602(6) 0.4543(4) 0.05837(16) 0.0252(12) Uani 1 1 d . .
H33 H 0.4699 0.4965 0.0511 0.030 Uiso 1 1 calc R U
C34 C 0.2779(7) 0.2972(4) 0.03180(19) 0.0323(14) Uani 1 1 d . .
H34A H 0.2057 0.2369 0.0332 0.048 Uiso 1 1 calc R U
H34B H 0.3452 0.2813 0.0060 0.048 Uiso 1 1 calc R U
H34C H 0.2150 0.3611 0.0271 0.048 Uiso 1 1 calc R U
O4 O -0.0198(4) -0.1433(3) 0.28664(12) 0.0277(9) Uani 1 1 d . .
O5 O -0.3139(4) 0.0571(3) 0.11440(12) 0.0257(8) Uani 1 1 d . .
O6 O 0.0512(4) 0.2454(2) 0.24738(11) 0.0245(8) Uani 1 1 d . .
N5 N 0.1844(5) -0.2118(3) 0.24848(13) 0.0211(10) Uani 1 1 d . .
N6 N 0.5750(5) -0.2181(3) 0.09950(16) 0.0301(11) Uani 1 1 d . .
N7 N 0.5045(6) -0.1885(4) 0.06364(18) 0.0288(13) Uani 1 1 d . .
N8 N -0.1206(5) -0.0286(4) 0.07573(15) 0.0200(11) Uani 1 1 d . .
C35 C 0.0691(6) -0.1384(4) 0.25569(16) 0.0175(11) Uani 1 1 d . .
C36 C 0.2917(6) -0.2123(4) 0.21289(17) 0.0219(11) Uani 1 1 d . .
C37 C 0.3840(6) -0.1232(4) 0.20818(18) 0.0233(12) Uani 1 1 d . .
H37 H 0.3810 -0.0612 0.2296 0.028 Uiso 1 1 calc R U
C38 C 0.4802(7) -0.1267(5) 0.1717(2) 0.0250(19) Uani 1 1 d . .
H38 H 0.5441 -0.0663 0.1684 0.030 Uiso 1 1 calc R U
C39 C 0.4854(6) -0.2151(4) 0.1402(2) 0.0262(13) Uani 1 1 d . .
C40 C 0.3422(7) -0.1468(5) 0.0663(2) 0.0242(15) Uani 1 1 d . .
C41 C 0.3222(6) -0.0409(4) 0.08031(18) 0.0268(12) Uani 1 1 d . .
H41 H 0.4126 0.0049 0.0875 0.032 Uiso 1 1 calc R U
C42 C 0.1699(6) -0.0010(4) 0.08387(17) 0.0245(12) Uani 1 1 d . .
H42 H 0.1548 0.0724 0.0935 0.029 Uiso 1 1 calc R U
C43 C 0.0392(6) -0.0692(4) 0.07319(19) 0.0199(14) Uani 1 1 d . .
C44 C -0.1769(6) 0.0197(4) 0.11522(17) 0.0210(11) Uani 1 1 d . .
C45 C -0.0778(6) 0.0285(4) 0.16046(18) 0.0177(11) Uani 1 1 d . .
C46 C -0.0510(6) 0.1292(4) 0.18377(17) 0.0200(11) Uani 1 1 d . .
H46 H -0.0871 0.1898 0.1694 0.024 Uiso 1 1 calc R U
C47 C 0.0270(6) 0.1429(4) 0.22744(17) 0.0210(11) Uani 1 1 d . .
C48 C 0.1366(6) 0.2607(4) 0.29209(17) 0.0266(12) Uani 1 1 d . .
H48 H 0.1761 0.2054 0.3094 0.032 Uiso 1 1 calc R U
C49 C 0.1545(6) 0.3778(4) 0.30747(16) 0.0242(12) Uani 1 1 d . .
H49A H 0.0474 0.4103 0.3087 0.029 Uiso 1 1 calc R U
H49B H 0.2123 0.4123 0.2847 0.029 Uiso 1 1 calc R U
C50 C 0.2460(6) 0.3969(4) 0.35509(19) 0.0265(14) Uani 1 1 d . .
H50A H 0.1907 0.3587 0.3772 0.032 Uiso 1 1 calc R U
H50B H 0.3542 0.3665 0.3532 0.032 Uiso 1 1 calc R U
C51 C 0.2617(7) 0.5142(4) 0.3738(2) 0.0240(16) Uani 1 1 d . .
H51A H 0.3192 0.5520 0.3519 0.029 Uiso 1 1 calc R U
H51B H 0.1534 0.5449 0.3748 0.029 Uiso 1 1 calc R U
C52 C 0.3488(7) 0.5343(5) 0.4216(2) 0.0228(15) Uani 1 1 d . .
H52A H 0.2838 0.5051 0.4442 0.027 Uiso 1 1 calc R U
H52B H 0.4513 0.4956 0.4217 0.027 Uiso 1 1 calc R U
C53 C 0.3825(7) 0.6505(5) 0.4370(2) 0.0229(15) Uani 1 1 d . .
H53A H 0.2798 0.6892 0.4362 0.028 Uiso 1 1 calc R U
H53B H 0.4484 0.6792 0.4144 0.028 Uiso 1 1 calc R U
C54 C 0.4680(7) 0.6737(4) 0.4853(2) 0.0228(15) Uani 1 1 d . .
H54A H 0.4053 0.6417 0.5078 0.027 Uiso 1 1 calc R U
H54B H 0.5736 0.6389 0.4857 0.027 Uiso 1 1 calc R U
C55 C 0.4920(6) 0.7906(4) 0.5010(2) 0.0240(15) Uani 1 1 d . .
H55A H 0.3861 0.8251 0.5011 0.029 Uiso 1 1 calc R U
H55B H 0.5528 0.8227 0.4782 0.029 Uiso 1 1 calc R U
C56 C 0.5798(7) 0.8151(5) 0.5489(2) 0.0242(16) Uani 1 1 d . .
H56A H 0.5163 0.7865 0.5721 0.029 Uiso 1 1 calc R U
H56B H 0.6837 0.7779 0.5494 0.029 Uiso 1 1 calc R U
C57 C 0.6099(7) 0.9333(5) 0.5630(2) 0.0243(15) Uani 1 1 d . .
H57A H 0.6648 0.9630 0.5383 0.029 Uiso 1 1 calc R U
H57B H 0.5056 0.9693 0.5650 0.029 Uiso 1 1 calc R U
C58 C 0.7090(7) 0.9589(5) 0.6086(3) 0.0310(17) Uani 1 1 d . .
H58A H 0.8142 0.9242 0.6064 0.037 Uiso 1 1 calc R U
H58B H 0.6552 0.9284 0.6333 0.037 Uiso 1 1 calc R U
C59 C 0.7353(7) 1.0779(5) 0.6224(2) 0.0396(17) Uani 1 1 d . .
H59A H 0.7839 1.1095 0.5976 0.059 Uiso 1 1 calc R U
H59B H 0.8065 1.0889 0.6510 0.059 Uiso 1 1 calc R U
H59C H 0.6325 1.1119 0.6277 0.059 Uiso 1 1 calc R U
C60 C 0.0741(5) 0.0541(4) 0.24959(15) 0.0182(11) Uani 1 1 d . .
H60 H 0.1251 0.0628 0.2801 0.022 Uiso 1 1 calc R U
C61 C 0.0456(5) -0.0475(4) 0.22646(17) 0.0198(11) Uani 1 1 d . .
C62 C -0.0236(7) -0.0606(5) 0.1814(2) 0.0192(15) Uani 1 1 d . .
H62 H -0.0342 -0.1297 0.1648 0.023 Uiso 1 1 calc R U
C63 C -0.2204(6) -0.0277(4) 0.03214(19) 0.0320(14) Uani 1 1 d . .
H63A H -0.3161 -0.0716 0.0330 0.048 Uiso 1 1 calc R U
H63B H -0.1599 -0.0563 0.0063 0.048 Uiso 1 1 calc R U
H63C H -0.2521 0.0456 0.0280 0.048 Uiso 1 1 calc R U
C64 C 0.0592(6) -0.1742(4) 0.05717(16) 0.0239(12) Uani 1 1 d . .
H64 H -0.0315 -0.2191 0.0486 0.029 Uiso 1 1 calc R U
C65 C 0.2119(7) -0.2149(4) 0.05346(19) 0.0305(13) Uani 1 1 d . .
H65 H 0.2271 -0.2875 0.0424 0.037 Uiso 1 1 calc R U
C66 C 0.4021(6) -0.3063(4) 0.14647(19) 0.0274(13) Uani 1 1 d . .
H66 H 0.4102 -0.3692 0.1257 0.033 Uiso 1 1 calc R U
C67 C 0.3063(6) -0.3053(4) 0.18341(17) 0.0236(12) Uani 1 1 d . .
H67 H 0.2510 -0.3682 0.1884 0.028 Uiso 1 1 calc R U
C68 C 0.1872(6) -0.3024(4) 0.27654(19) 0.0295(13) Uani 1 1 d . .
H68A H 0.1569 -0.2779 0.3077 0.044 Uiso 1 1 calc R U
H68B H 0.2951 -0.3320 0.2787 0.044 Uiso 1 1 calc R U
H68C H 0.1116 -0.3574 0.2618 0.044 Uiso 1 1 calc R U

loop_
_atom_site_aniso_label
_atom_site_aniso_U_11
_atom_site_aniso_U_22
_atom_site_aniso_U_33
_atom_site_aniso_U_23
_atom_site_aniso_U_13
_atom_site_aniso_U_12
O1 0.0196(19) 0.022(2) 0.032(2) 0.0007(16) -0.0004(16) -0.0032(15)
O2 0.032(2) 0.024(2) 0.029(2) -0.0025(16) 0.0088(17) -0.0012(16)
O3 0.034(2) 0.018(2) 0.027(2) 0.0066(15) -0.0062(17) -0.0010(16)
N1 0.018(3) 0.022(3) 0.019(3) -0.001(2) -0.006(2) 0.006(2)
N2 0.029(3) 0.028(3) 0.036(3) 0.009(3) 0.008(3) 0.001(2)
N3 0.025(3) 0.027(3) 0.039(3) 0.005(2) 0.011(2) -0.003(2)
N4 0.026(2) 0.016(2) 0.025(2) -0.0021(18) 0.0014(19) -0.0016(18)
C1 0.024(3) 0.015(3) 0.018(3) 0.002(2) 0.003(2) 0.003(2)
C2 0.020(3) 0.023(4) 0.015(3) 0.001(3) 0.002(2) -0.002(3)
C3 0.024(3) 0.025(3) 0.032(3) 0.007(2) 0.006(3) 0.003(2)
C4 0.024(3) 0.031(3) 0.035(3) 0.008(3) 0.004(2) 0.005(2)
C5 0.029(4) 0.028(4) 0.016(3) 0.000(3) 0.000(3) -0.005(3)
C6 0.019(3) 0.025(3) 0.031(3) 0.003(3) -0.003(3) -0.009(2)
C7 0.026(3) 0.022(3) 0.043(4) 0.009(3) 0.005(3) -0.001(2)
C8 0.020(3) 0.022(3) 0.030(3) 0.002(2) -0.003(2) 0.002(2)
C9 0.018(3) 0.020(3) 0.024(3) 0.000(2) -0.003(2) 0.002(2)
C10 0.020(3) 0.017(3) 0.030(3) 0.004(2) -0.001(2) 0.001(2)
C11 0.013(3) 0.027(3) 0.012(2) 0.003(2) 0.002(2) 0.001(2)
C12 0.021(3) 0.020(3) 0.024(3) 0.007(2) -0.002(2) 0.000(2)
C13 0.023(3) 0.021(3) 0.010(2) 0.006(2) 0.003(2) 0.003(2)
C14 0.040(3) 0.016(3) 0.018(3) 0.005(2) -0.008(2) 0.001(2)
C15 0.027(3) 0.022(3) 0.021(3) 0.004(2) 0.000(2) 0.003(2)
C16 0.028(3) 0.024(3) 0.019(3) 0.007(3) -0.002(3) 0.006(2)
C17 0.030(3) 0.023(4) 0.015(3) 0.009(2) 0.000(3) 0.003(2)
C18 0.026(3) 0.027(3) 0.015(4) 0.008(3) -0.002(3) 0.008(3)
C19 0.026(3) 0.017(4) 0.019(3) 0.013(3) 0.003(3) 0.007(2)
C20 0.026(3) 0.024(3) 0.018(4) 0.014(3) -0.001(3) 0.004(2)
C21 0.030(3) 0.026(3) 0.019(3) 0.015(3) 0.002(3) 0.010(3)
C22 0.027(3) 0.024(4) 0.025(4) 0.017(3) -0.002(3) 0.009(3)
C23 0.021(3) 0.036(4) 0.016(3) 0.016(3) -0.004(3) 0.002(3)
C24 0.031(4) 0.038(4) 0.022(4) 0.018(3) -0.005(3) 0.008(3)
C25 0.038(4) 0.045(5) 0.044(5) 0.026(4) -0.015(3) 0.002(3)
C26 0.021(3) 0.018(3) 0.022(3) 0.002(2) 0.005(2) -0.002(2)
C27 0.011(3) 0.016(3) 0.025(3) 0.000(2) 0.002(2) -0.001(2)
C28 0.019(3) 0.009(3) 0.035(4) -0.002(3) 0.013(3) -0.004(2)
C29 0.036(3) 0.012(3) 0.031(3) -0.009(2) 0.006(3) -0.005(2)
C30 0.025(3) 0.020(3) 0.028(3) 0.003(2) -0.003(2) -0.003(2)
C31 0.023(3) 0.027(4) 0.038(5) -0.002(3) 0.001(3) 0.000(3)
C32 0.035(4) 0.026(3) 0.036(4) 0.007(3) 0.007(3) 0.001(3)
C33 0.028(3) 0.028(3) 0.020(3) 0.003(2) 0.001(2) 0.006(2)
C34 0.032(3) 0.045(4) 0.018(3) 0.003(3) -0.002(3) -0.001(3)
O4 0.029(2) 0.029(2) 0.027(2) 0.0084(16) 0.0055(17) 0.0022(16)
O5 0.023(2) 0.024(2) 0.029(2) 0.0029(16) -0.0017(16) 0.0008(15)
O6 0.034(2) 0.018(2) 0.0199(19) -0.0025(15) -0.0033(16) 0.0002(15)
N5 0.025(2) 0.018(2) 0.021(2) 0.0089(18) 0.0013(19) 0.0010(18)
N6 0.029(3) 0.026(3) 0.036(3) 0.002(2) 0.009(2) 0.006(2)
N7 0.025(3) 0.029(3) 0.033(3) 0.002(3) 0.006(2) 0.001(2)
N8 0.017(3) 0.032(3) 0.009(2) -0.003(2) 0.001(2) -0.001(2)
C35 0.020(3) 0.018(3) 0.013(2) 0.000(2) -0.003(2) -0.004(2)
C36 0.023(3) 0.023(3) 0.020(3) 0.009(2) -0.004(2) 0.004(2)
C37 0.020(3) 0.020(3) 0.029(3) 0.001(2) -0.004(2) 0.003(2)
C38 0.024(3) 0.024(4) 0.028(4) 0.012(3) -0.006(3) 0.008(3)
C39 0.017(3) 0.031(3) 0.034(3) 0.009(3) 0.010(3) 0.012(2)
C40 0.024(3) 0.028(4) 0.022(3) 0.006(3) 0.005(3) 0.007(3)
C41 0.022(3) 0.024(3) 0.033(3) -0.003(2) 0.003(2) -0.006(2)
C42 0.022(3) 0.027(3) 0.024(3) 0.001(2) 0.003(2) -0.001(2)
C43 0.024(3) 0.021(4) 0.015(3) 0.002(3) 0.000(2) 0.001(2)
C44 0.023(3) 0.015(3) 0.025(3) 0.006(2) -0.004(2) -0.007(2)
C45 0.017(3) 0.017(3) 0.020(3) 0.005(2) 0.004(2) -0.002(2)
C46 0.027(3) 0.021(3) 0.013(3) 0.005(2) -0.001(2) 0.005(2)
C47 0.024(3) 0.014(3) 0.025(3) 0.000(2) 0.006(2) -0.001(2)
C48 0.040(3) 0.022(3) 0.017(3) 0.004(2) -0.008(2) 0.002(3)
C49 0.035(3) 0.019(3) 0.018(3) -0.002(2) 0.000(2) -0.002(2)
C50 0.031(3) 0.028(4) 0.020(3) 0.002(3) 0.002(3) 0.000(2)
C51 0.026(3) 0.027(4) 0.017(4) -0.004(3) 0.002(3) 0.002(3)
C52 0.023(3) 0.029(4) 0.015(4) -0.002(3) -0.005(3) -0.001(3)
C53 0.027(3) 0.017(4) 0.023(4) -0.008(3) 0.005(3) -0.003(3)
C54 0.027(3) 0.021(4) 0.017(4) -0.008(3) 0.000(3) -0.004(3)
C55 0.025(3) 0.022(3) 0.021(3) -0.012(4) 0.002(3) -0.003(3)
C56 0.026(3) 0.026(4) 0.019(4) -0.008(3) 0.004(3) -0.003(3)
C57 0.019(3) 0.030(5) 0.021(4) -0.008(3) 0.001(3) 0.000(3)
C58 0.032(4) 0.035(4) 0.025(5) -0.002(3) -0.005(3) -0.006(3)
C59 0.039(4) 0.032(4) 0.043(5) -0.014(3) -0.002(3) -0.004(3)
C60 0.020(3) 0.027(3) 0.007(2) -0.003(2) 0.000(2) 0.001(2)
C61 0.016(3) 0.015(3) 0.030(3) 0.005(2) 0.006(2) 0.003(2)
C62 0.022(3) 0.024(3) 0.012(3) -0.002(3) 0.005(2) -0.002(2)
C63 0.030(3) 0.041(4) 0.024(3) 0.003(3) -0.009(3) 0.000(3)
C64 0.028(3) 0.023(3) 0.021(3) 0.003(2) 0.001(2) -0.002(2)
C65 0.041(4) 0.022(3) 0.028(3) -0.002(2) 0.006(3) -0.002(3)
C66 0.032(3) 0.025(3) 0.025(3) 0.002(2) 0.004(3) 0.002(2)
C67 0.025(3) 0.020(3) 0.026(3) 0.005(2) -0.001(2) 0.001(2)
C68 0.031(3) 0.026(3) 0.034(3) 0.014(3) 0.009(3) 0.008(2)

loop_
_atom_type_symbol
_atom_type_description
_atom_type_scat_dispersion_real
_atom_type_scat_dispersion_imag
_atom_type_scat_source
C C 0.0033 0.0016 'International Tables Vol C Tables 4.2.6.8 and 6.1.1.4'
H H 0.0000 0.0000 'International Tables Vol C Tables 4.2.6.8 and 6.1.1.4'
N N 0.0061 0.0033 'International Tables Vol C Tables 4.2.6.8 and 6.1.1.4'
O O 0.0106 0.0060 'International Tables Vol C Tables 4.2.6.8 and 6.1.1.4'

loop_
_geom_angle_atom_site_label_1
_geom_angle_atom_site_label_2
_geom_angle_atom_site_label_3
_geom_angle
C13 O3 C14 116.3(4)
C1 N1 C2 124.7(4)
C1 N1 C34 118.2(5)
C2 N1 C34 116.8(4)
N3 N2 C5 119.0(5)
N2 N3 C6 117.2(4)
C10 N4 C9 124.2(4)
C10 N4 C29 116.3(4)
C9 N4 C29 119.1(4)
O1 C1 N1 121.2(5)
O1 C1 C27 118.6(4)
N1 C1 C27 120.1(4)
C33 C2 C3 121.1(5)
C33 C2 N1 119.0(5)
C3 C2 N1 119.8(5)
C2 C3 C4 119.7(5)
C2 C3 H3 120.1
C4 C3 H3 120.1
C3 C4 C5 118.6(5)
C3 C4 H4 120.7
C5 C4 H4 120.7
C32 C5 C4 121.6(5)
C32 C5 N2 120.7(5)
C4 C5 N2 117.7(5)
C7 C6 C31 121.4(6)
C7 C6 N3 118.0(5)
C31 C6 N3 120.6(5)
C6 C7 C8 119.7(5)
C6 C7 H7 120.2
C8 C7 H7 120.2
C7 C8 C9 120.1(5)
C7 C8 H8 119.9
C9 C8 H8 119.9
C8 C9 C30 119.5(5)
C8 C9 N4 119.1(4)
C30 C9 N4 121.4(4)
O2 C10 N4 120.6(5)
O2 C10 C11 117.8(4)
N4 C10 C11 121.6(4)
C12 C11 C28 120.9(5)
C12 C11 C10 116.9(4)
C28 C11 C10 121.2(5)
C11 C12 C13 120.9(5)
C11 C12 H12 119.6
C13 C12 H12 119.6
O3 C13 C12 124.7(4)
O3 C13 C26 116.2(4)
C12 C13 C26 119.0(4)
O3 C14 C15 109.6(4)
O3 C14 H14 125.2
C15 C14 H14 125.2
C14 C15 C16 111.1(4)
C14 C15 H15A 109.4
C16 C15 H15A 109.4
C14 C15 H15B 109.4
C16 C15 H15B 109.4
H15A C15 H15B 108.0
C15 C16 C17 113.7(4)
C15 C16 H16A 108.8
C17 C16 H16A 108.8
C15 C16 H16B 108.8
C17 C16 H16B 108.8
H16A C16 H16B 107.7
C18 C17 C16 114.8(5)
C18 C17 H17A 108.6
C16 C17 H17A 108.6
C18 C17 H17B 108.6
C16 C17 H17B 108.6
H17A C17 H17B 107.5
C17 C18 C19 114.9(5)
C17 C18 H18A 108.5
C19 C18 H18A 108.5
C17 C18 H18B 108.5
C19 C18 H18B 108.5
H18A C18 H18B 107.5
C20 C19 C18 115.4(5)
C20 C19 H19A 108.4
C18 C19 H19A 108.4
C20 C19 H19B 108.4
C18 C19 H19B 108.4
H19A C19 H19B 107.5
C19 C20 C21 113.4(5)
C19 C20 H20A 108.9
C21 C20 H20A 108.9
C19 C20 H20B 108.9
C21 C20 H20B 108.9
H20A C20 H20B 107.7
C22 C21 C20 114.1(5)
C22 C21 H21A 108.7
C20 C21 H21A 108.7
C22 C21 H21B 108.7
C20 C21 H21B 108.7
H21A C21 H21B 107.6
C21 C22 C23 113.3(5)
C21 C22 H22A 108.9
C23 C22 H22A 108.9
C21 C22 H22B 108.9
C23 C22 H22B 108.9
H22A C22 H22B 107.7
C24 C23 C22 114.6(5)
C24 C23 H23A 108.6
C22 C23 H23A 108.6
C24 C23 H23B 108.6
C22 C23 H23B 108.6
H23A C23 H23B 107.6
C25 C24 C23 113.4(5)
C25 C24 H24A 108.9
C23 C24 H24A 108.9
C25 C24 H24B 108.9
C23 C24 H24B 108.9
H24A C24 H24B 107.7
C24 C25 H25A 109.5
C24 C25 H25B 109.5
H25A C25 H25B 109.5
C24 C25 H25C 109.5
H25A C25 H25C 109.5
H25B C25 H25C 109.5
C27 C26 C13 120.8(5)
C27 C26 H26 119.6
C13 C26 H26 119.6
C26 C27 C28 120.3(5)
C26 C27 C1 117.5(5)
C28 C27 C1 121.8(5)
C11 C28 C27 117.9(5)
C11 C28 H28 121.0
C27 C28 H28 121.0
N4 C29 H29A 109.5
N4 C29 H29B 109.5
H29A C29 H29B 109.5
N4 C29 H29C 109.5
H29A C29 H29C 109.5
H29B C29 H29C 109.5
C9 C30 C31 120.4(5)
C9 C30 H30 119.8
C31 C30 H30 119.8
C6 C31 C30 118.4(6)
C6 C31 H31 120.8
C30 C31 H31 120.8
C5 C32 C33 119.3(5)
C5 C32 H32 120.3
C33 C32 H32 120.3
C2 C33 C32 119.6(5)
C2 C33 H33 120.2
C32 C33 H33 120.2
N1 C34 H34A 109.5
N1 C34 H34B 109.5
H34A C34 H34B 109.5
N1 C34 H34C 109.5
H34A C34 H34C 109.5
H34B C34 H34C 109.5
C47 O6 C48 117.5(4)
C35 N5 C36 124.3(4)
C35 N5 C68 117.0(4)
C36 N5 C68 118.4(4)
N7 N6 C39 117.1(4)
N6 N7 C40 118.2(5)
C44 N8 C43 123.8(4)
C44 N8 C63 118.3(4)
C43 N8 C63 117.5(4)
O4 C35 N5 120.9(4)
O4 C35 C61 117.3(4)
N5 C35 C61 121.8(4)
C67 C36 C37 120.0(5)
C67 C36 N5 118.6(4)
C37 C36 N5 121.4(5)
C38 C37 C36 118.8(5)
C38 C37 H37 120.6
C36 C37 H37 120.6
C39 C38 C37 121.5(6)
C39 C38 H38 119.2
C37 C38 H38 119.2
C38 C39 C66 119.9(6)
C38 C39 N6 122.7(5)
C66 C39 N6 117.4(5)
C41 C40 C65 121.4(5)
C41 C40 N7 119.2(5)
C65 C40 N7 119.4(5)
C40 C41 C42 119.7(5)
C40 C41 H41 120.1
C42 C41 H41 120.1
C41 C42 C43 119.3(5)
C41 C42 H42 120.4
C43 C42 H42 120.4
C64 C43 C42 120.9(5)
C64 C43 N8 118.9(5)
C42 C43 N8 120.1(5)
O5 C44 N8 120.3(5)
O5 C44 C45 118.2(5)
N8 C44 C45 121.5(5)
C46 C45 C62 119.6(5)
C46 C45 C44 117.8(5)
C62 C45 C44 122.4(5)
C47 C46 C45 121.1(5)
C47 C46 H46 119.4
C45 C46 H46 119.4
O6 C47 C46 117.0(4)
O6 C47 C60 123.3(4)
C46 C47 C60 119.7(4)
O6 C48 C49 109.5(4)
O6 C48 H48 125.2
C49 C48 H48 125.2
C48 C49 C50 110.8(4)
C48 C49 H49A 109.5
C50 C49 H49A 109.5
C48 C49 H49B 109.5
C50 C49 H49B 109.5
H49A C49 H49B 108.1
C51 C50 C49 113.5(5)
C51 C50 H50A 108.9
C49 C50 H50A 108.9
C51 C50 H50B 108.9
C49 C50 H50B 108.9
H50A C50 H50B 107.7
C52 C51 C50 114.1(5)
C52 C51 H51A 108.7
C50 C51 H51A 108.7
C52 C51 H51B 108.7
C50 C51 H51B 108.7
H51A C51 H51B 107.6
C53 C52 C51 113.5(5)
C53 C52 H52A 108.9
C51 C52 H52A 108.9
C53 C52 H52B 108.9
C51 C52 H52B 108.9
H52A C52 H52B 107.7
C52 C53 C54 114.9(5)
C52 C53 H53A 108.6
C54 C53 H53A 108.6
C52 C53 H53B 108.6
C54 C53 H53B 108.6
H53A C53 H53B 107.5
C55 C54 C53 113.9(5)
C55 C54 H54A 108.8
C53 C54 H54A 108.8
C55 C54 H54B 108.8
C53 C54 H54B 108.8
H54A C54 H54B 107.7
C54 C55 C56 114.5(5)
C54 C55 H55A 108.6
C56 C55 H55A 108.6
C54 C55 H55B 108.6
C56 C55 H55B 108.6
H55A C55 H55B 107.6
C57 C56 C55 113.5(5)
C57 C56 H56A 108.9
C55 C56 H56A 108.9
C57 C56 H56B 108.9
C55 C56 H56B 108.9
H56A C56 H56B 107.7
C58 C57 C56 114.4(5)
C58 C57 H57A 108.6
C56 C57 H57A 108.6
C58 C57 H57B 108.6
C56 C57 H57B 108.6
H57A C57 H57B 107.6
C57 C58 C59 113.6(5)
C57 C58 H58A 108.8
C59 C58 H58A 108.8
C57 C58 H58B 108.8
C59 C58 H58B 108.8
H58A C58 H58B 107.7
C58 C59 H59A 109.5
C58 C59 H59B 109.5
H59A C59 H59B 109.5
C58 C59 H59C 109.5
H59A C59 H59C 109.5
H59B C59 H59C 109.5
C47 C60 C61 119.3(5)
C47 C60 H60 120.3
C61 C60 H60 120.3
C62 C61 C60 120.7(5)
C62 C61 C35 122.8(5)
C60 C61 C35 115.9(4)
C61 C62 C45 119.3(5)
C61 C62 H62 120.3
C45 C62 H62 120.3
N8 C63 H63A 109.5
N8 C63 H63B 109.5
H63A C63 H63B 109.5
N8 C63 H63C 109.5
H63A C63 H63C 109.5
H63B C63 H63C 109.5
C43 C64 C65 120.1(5)
C43 C64 H64 119.9
C65 C64 H64 119.9
C64 C65 C40 118.4(5)
C64 C65 H65 120.8
C40 C65 H65 120.8
C39 C66 C67 119.5(5)
C39 C66 H66 120.2
C67 C66 H66 120.2
C36 C67 C66 119.9(5)
C36 C67 H67 120.0
C66 C67 H67 120.0
N5 C68 H68A 109.5
N5 C68 H68B 109.5
H68A C68 H68B 109.5
N5 C68 H68C 109.5
H68A C68 H68C 109.5
H68B C68 H68C 109.5

loop_
_geom_bond_atom_site_label_1
_geom_bond_atom_site_label_2
_geom_bond_distance
O1 C1 1.236(5)
O2 C10 1.226(6)
O3 C13 1.364(5)
O3 C14 1.440(6)
N1 C1 1.356(6)
N1 C2 1.447(6)
N1 C34 1.467(6)
N2 N3 1.247(6)
N2 C5 1.467(7)
N3 C6 1.469(7)
N4 C10 1.368(6)
N4 C9 1.418(6)
N4 C29 1.477(6)
C1 C27 1.498(7)
C2 C33 1.377(7)
C2 C3 1.376(7)
C3 C4 1.382(7)
C3 H3 0.9500
C4 C5 1.387(7)
C4 H4 0.9500
C5 C32 1.372(7)
C6 C7 1.375(7)
C6 C31 1.380(8)
C7 C8 1.379(7)
C7 H7 0.9500
C8 C9 1.384(7)
C8 H8 0.9500
C9 C30 1.392(7)
C10 C11 1.494(7)
C11 C12 1.381(6)
C11 C28 1.401(8)
C12 C13 1.386(6)
C12 H12 0.9500
C13 C26 1.397(7)
C14 C15 1.501(6)
C14 H14 0.9500
C15 C16 1.515(7)
C15 H15A 0.9900
C15 H15B 0.9900
C16 C17 1.518(7)
C16 H16A 0.9900
C16 H16B 0.9900
C17 C18 1.511(7)
C17 H17A 0.9900
C17 H17B 0.9900
C18 C19 1.515(7)
C18 H18A 0.9900
C18 H18B 0.9900
C19 C20 1.504(7)
C19 H19A 0.9900
C19 H19B 0.9900
C20 C21 1.520(7)
C20 H20A 0.9900
C20 H20B 0.9900
C21 C22 1.515(7)
C21 H21A 0.9900
C21 H21B 0.9900
C22 C23 1.528(7)
C22 H22A 0.9900
C22 H22B 0.9900
C23 C24 1.519(7)
C23 H23A 0.9900
C23 H23B 0.9900
C24 C25 1.512(7)
C24 H24A 0.9900
C24 H24B 0.9900
C25 H25A 0.9800
C25 H25B 0.9800
C25 H25C 0.9800
C26 C27 1.381(6)
C26 H26 0.9500
C27 C28 1.418(7)
C28 H28 0.9500
C29 H29A 0.9800
C29 H29B 0.9800
C29 H29C 0.9800
C30 C31 1.393(8)
C30 H30 0.9500
C31 H31 0.9500
C32 C33 1.378(7)
C32 H32 0.9500
C33 H33 0.9500
C34 H34A 0.9800
C34 H34B 0.9800
C34 H34C 0.9800
O4 C35 1.222(5)
O5 C44 1.243(6)
O6 C47 1.368(5)
O6 C48 1.428(6)
N5 C35 1.353(6)
N5 C36 1.427(6)
N5 C68 1.475(6)
N6 N7 1.250(6)
N6 C39 1.451(7)
N7 C40 1.466(7)
N8 C44 1.361(6)
N8 C43 1.441(6)
N8 C63 1.463(6)
C35 C61 1.505(6)
C36 C67 1.389(7)
C36 C37 1.391(6)
C37 C38 1.382(8)
C37 H37 0.9500
C38 C39 1.369(8)
C38 H38 0.9500
C39 C66 1.384(7)
C40 C41 1.369(7)
C40 C65 1.393(7)
C41 C42 1.383(7)
C41 H41 0.9500
C42 C43 1.388(7)
C42 H42 0.9500
C43 C64 1.373(7)
C44 C45 1.493(7)
C45 C46 1.384(7)
C45 C62 1.396(7)
C46 C47 1.375(7)
C46 H46 0.9500
C47 C60 1.394(6)
C48 C49 1.502(7)
C48 H48 0.9500
C49 C50 1.524(7)
C49 H49A 0.9900
C49 H49B 0.9900
C50 C51 1.523(7)
C50 H50A 0.9900
C50 H50B 0.9900
C51 C52 1.515(7)
C51 H51A 0.9900
C51 H51B 0.9900
C52 C53 1.507(7)
C52 H52A 0.9900
C52 H52B 0.9900
C53 C54 1.526(7)
C53 H53A 0.9900
C53 H53B 0.9900
C54 C55 1.505(8)
C54 H54A 0.9900
C54 H54B 0.9900
C55 C56 1.525(7)
C55 H55A 0.9900
C55 H55B 0.9900
C56 C57 1.520(7)
C56 H56A 0.9900
C56 H56B 0.9900
C57 C58 1.512(7)
C57 H57A 0.9900
C57 H57B 0.9900
C58 C59 1.526(7)
C58 H58A 0.9900
C58 H58B 0.9900
C59 H59A 0.9800
C59 H59B 0.9800
C59 H59C 0.9800
C60 C61 1.394(6)
C60 H60 0.9500
C61 C62 1.385(8)
C62 H62 0.9500
C63 H63A 0.9800
C63 H63B 0.9800
C63 H63C 0.9800
C64 C65 1.389(7)
C64 H64 0.9500
C65 H65 0.9500
C66 C67 1.393(7)
C66 H66 0.9500
C67 H67 0.9500
C68 H68A 0.9800
C68 H68B 0.9800
C68 H68C 0.9800

loop_
_geom_torsion_atom_site_label_1
_geom_torsion_atom_site_label_2
_geom_torsion_atom_site_label_3
_geom_torsion_atom_site_label_4
_geom_torsion
C5 N2 N3 C6 -2.3(7)
C2 N1 C1 O1 -176.8(4)
C34 N1 C1 O1 -2.7(7)
C2 N1 C1 C27 3.5(7)
C34 N1 C1 C27 177.6(4)
C1 N1 C2 C33 -121.2(6)
C34 N1 C2 C33 64.7(6)
C1 N1 C2 C3 62.7(7)
C34 N1 C2 C3 -111.5(6)
C33 C2 C3 C4 3.0(8)
N1 C2 C3 C4 179.1(5)
C2 C3 C4 C5 -0.8(8)
C3 C4 C5 C32 -1.4(8)
C3 C4 C5 N2 177.9(5)
N3 N2 C5 C32 89.6(7)
N3 N2 C5 C4 -89.7(7)
N2 N3 C6 C7 -94.2(6)
N2 N3 C6 C31 86.5(7)
C31 C6 C7 C8 -6.2(8)
N3 C6 C7 C8 174.5(5)
C6 C7 C8 C9 1.3(8)
C7 C8 C9 C30 4.1(7)
C7 C8 C9 N4 -177.2(5)
C10 N4 C9 C8 128.1(5)
C29 N4 C9 C8 -45.0(6)
C10 N4 C9 C30 -53.3(7)
C29 N4 C9 C30 133.7(5)
C9 N4 C10 O2 -178.9(4)
C29 N4 C10 O2 -5.7(7)
C9 N4 C10 C11 2.2(7)
C29 N4 C10 C11 175.4(4)
O2 C10 C11 C12 -63.2(6)
N4 C10 C11 C12 115.7(5)
O2 C10 C11 C28 105.4(6)
N4 C10 C11 C28 -75.7(6)
C28 C11 C12 C13 -0.4(7)
C10 C11 C12 C13 168.3(4)
C14 O3 C13 C12 -5.0(7)
C14 O3 C13 C26 178.4(4)
C11 C12 C13 O3 -179.9(4)
C11 C12 C13 C26 -3.4(7)
C13 O3 C14 C15 -178.0(4)
O3 C14 C15 C16 -179.6(4)
C14 C15 C16 C17 177.8(4)
C15 C16 C17 C18 -179.5(5)
C16 C17 C18 C19 -172.9(4)
C17 C18 C19 C20 -179.1(5)
C18 C19 C20 C21 176.9(4)
C19 C20 C21 C22 179.1(5)
C20 C21 C22 C23 -176.8(4)
C21 C22 C23 C24 175.9(5)
C22 C23 C24 C25 179.0(5)
O3 C13 C26 C27 -179.1(4)
C12 C13 C26 C27 4.0(7)
C13 C26 C27 C28 -1.0(7)
C13 C26 C27 C1 -173.5(4)
O1 C1 C27 C26 56.0(6)
N1 C1 C27 C26 -124.2(5)
O1 C1 C27 C28 -116.3(5)
N1 C1 C27 C28 63.4(7)
C12 C11 C28 C27 3.3(8)
C10 C11 C28 C27 -164.8(5)
C26 C27 C28 C11 -2.7(8)
C1 C27 C28 C11 169.5(5)
C8 C9 C30 C31 -4.9(8)
N4 C9 C30 C31 176.4(5)
C7 C6 C31 C30 5.4(9)
N3 C6 C31 C30 -175.4(5)
C9 C30 C31 C6 0.2(8)
C4 C5 C32 C33 1.4(9)
N2 C5 C32 C33 -177.8(5)
C3 C2 C33 C32 -3.0(8)
N1 C2 C33 C32 -179.1(5)
C5 C32 C33 C2 0.8(8)
C39 N6 N7 C40 4.0(7)
C36 N5 C35 O4 179.3(4)
C68 N5 C35 O4 5.6(7)
C36 N5 C35 C61 -1.1(7)
C68 N5 C35 C61 -174.8(4)
C35 N5 C36 C67 -127.9(5)
C68 N5 C36 C67 45.8(6)
C35 N5 C36 C37 53.9(7)
C68 N5 C36 C37 -132.4(5)
C67 C36 C37 C38 4.9(7)
N5 C36 C37 C38 -176.9(5)
C36 C37 C38 C39 0.4(8)
C37 C38 C39 C66 -4.7(8)
C37 C38 C39 N6 174.9(5)
N7 N6 C39 C38 -88.3(7)
N7 N6 C39 C66 91.3(6)
N6 N7 C40 C41 86.5(7)
N6 N7 C40 C65 -95.2(7)
C65 C40 C41 C42 3.0(8)
N7 C40 C41 C42 -178.8(5)
C40 C41 C42 C43 0.0(8)
C41 C42 C43 C64 -3.0(8)
C41 C42 C43 N8 -178.7(5)
C44 N8 C43 C64 124.0(6)
C63 N8 C43 C64 -63.9(6)
C44 N8 C43 C42 -60.3(7)
C63 N8 C43 C42 111.8(6)
C43 N8 C44 O5 176.7(4)
C63 N8 C44 O5 4.7(7)
C43 N8 C44 C45 -3.7(7)
C63 N8 C44 C45 -175.8(4)
O5 C44 C45 C46 -56.6(6)
N8 C44 C45 C46 123.9(5)
O5 C44 C45 C62 118.1(6)
N8 C44 C45 C62 -61.5(7)
C62 C45 C46 C47 -0.6(8)
C44 C45 C46 C47 174.2(5)
C48 O6 C47 C46 -178.0(4)
C48 O6 C47 C60 3.5(7)
C45 C46 C47 O6 178.6(4)
C45 C46 C47 C60 -2.8(7)
C47 O6 C48 C49 178.5(4)
O6 C48 C49 C50 -179.8(4)
C48 C49 C50 C51 -177.3(4)
C49 C50 C51 C52 178.6(5)
C50 C51 C52 C53 172.4(4)
C51 C52 C53 C54 179.1(4)
C52 C53 C54 C55 -176.7(4)
C53 C54 C55 C56 -179.0(5)
C54 C55 C56 C57 177.1(4)
C55 C56 C57 C58 -175.1(5)
C56 C57 C58 C59 -179.0(5)
O6 C47 C60 C61 -179.6(4)
C46 C47 C60 C61 1.9(7)
C47 C60 C61 C62 2.3(7)
C47 C60 C61 C35 -168.1(4)
O4 C35 C61 C62 -105.9(6)
N5 C35 C61 C62 74.4(6)
O4 C35 C61 C60 64.2(6)
N5 C35 C61 C60 -115.4(5)
C60 C61 C62 C45 -5.6(8)
C35 C61 C62 C45 164.1(5)
C46 C45 C62 C61 4.8(8)
C44 C45 C62 C61 -169.8(5)
C42 C43 C64 C65 3.0(8)
N8 C43 C64 C65 178.7(5)
C43 C64 C65 C40 0.0(8)
C41 C40 C65 C64 -3.0(9)
N7 C40 C65 C64 178.7(5)
C38 C39 C66 C67 3.6(8)
N6 C39 C66 C67 -176.0(5)
C37 C36 C67 C66 -6.0(7)
N5 C36 C67 C66 175.8(4)
C39 C66 C67 C36 1.7(8)
